data_9003731
loop_
_publ_author_name
'Tarantino S C'
'Zema M'

_publ_section_title
;Mixing and ordering behavior in manganocolumbite-ferrocolumbite solid
 solution: A single-crystal X-ray diffraction study Sample: KRA n3p Qm=1 from
 Kragero, Norway
;
_journal_name_full 'American Mineralogist'
_journal_page_first 1291
_journal_page_last 1300
_journal_paper_doi 10.2138/am.2005.1641
_journal_volume 90
_journal_year 2005
_chemical_formula_sum 'Ca0.008 Fe0.806 Mn0.148 Nb1.802 O6 Sc0.001 Sn0.003 Ta0.152 Ti0.08'
_chemical_name_mineral Manganocolumbite
_space_group_IT_number 60
_symmetry_space_group_name_Hall '-P 2n 2ab'
_symmetry_space_group_name_H-M 'P b c n'
_cell_angle_alpha 90
_cell_angle_beta 90
_cell_angle_gamma 90
_cell_length_a 14.4003
_cell_length_b 5.7501
_cell_length_c 5.0784
_cell_formula_units_Z 4
_cell_volume 420.508
_cod_original_formula_sum 'Fe.806 Mn.148 Ti.08 Ca.008 Sn.003 Sc.001 Nb1.802 Ta.152 O6'
_cod_database_code 9003731

loop_
_symmetry_equiv_pos_as_xyz
x,y,z
x,-y,1/2+z
-x,y,1/2-z
1/2-x,1/2+y,z
1/2+x,1/2-y,-z
1/2+x,1/2+y,1/2-z
1/2-x,1/2-y,1/2+z
-x,-y,-z

loop_
_atom_site_label
_atom_site_fract_x
_atom_site_fract_y
_atom_site_fract_z
_atom_site_occupancy
_atom_site_U_iso_or_equiv
FeA 0.00000 0.31956 0.25000 0.80600 0.00740
MnA 0.00000 0.31956 0.25000 0.14800 0.00740
TiA 0.00000 0.31956 0.25000 0.03400 0.00740
CaA 0.00000 0.31956 0.25000 0.00800 0.00740
SnA 0.00000 0.31956 0.25000 0.00300 0.00740
ScA 0.00000 0.31956 0.25000 0.00100 0.00740
NbB 0.16254 0.17972 0.73927 0.90100 0.00560
TaB 0.16254 0.17972 0.73927 0.07600 0.00560
TiB 0.16254 0.17972 0.73927 0.02300 0.00560
O1 0.09818 0.09910 0.05810 1.00000 0.00840
O2 0.41740 0.11640 0.09690 1.00000 0.00920
O3 0.75611 0.12650 0.09000 1.00000 0.00730

loop_
_cod_related_entry_id
_cod_related_entry_database
_cod_related_entry_code
1 AMCSD 0003829
2 AMCSD 0003850

loop_
_[local]_alternative_name_id
_[local]_alternative_name_type
_[local]_alternative_name_source
_[local]_alternative_name_source_id
_[local]_alternative_name_value
1 mineral AMCSD 0003829 "Manganocolumbite"
2 mineral AMCSD 0003850 "Columbite-(Mn)"

_database_code_amcsd 0003829
